data_2204176
loop_
_publ_author_name
'Watkin, David J.'
'Johnson, Stephen W.'
'Jones, John H.'
'Fleet, George W. J.'

_publ_section_title
;
 Methyl 2,4-anhydro-5-azido-5,6-dideoxy-<small>L</small>-altronate
;
_journal_issue 9
_journal_name_full 'Acta Crystallographica Section E'
_journal_page_first o1609
_journal_page_last o1610
_journal_paper_doi 10.1107/S1600536804019968
_journal_volume 60
_journal_year 2004
_chemical_formula_iupac 'C7 H11 N3 O4'
_chemical_formula_moiety 'C7 H11 N3 O4'
_chemical_formula_sum 'C7 H11 N3 O4'
_chemical_formula_weight 201.18
_chemical_name_systematic
;
Methyl 2,4-anhydro-5-azido-5,6-dideoxy-L-altronate
;
_space_group_IT_number 4
_symmetry_cell_setting monoclinic
_symmetry_space_group_name_Hall 'P 2yb'
_symmetry_space_group_name_H-M 'P 1 21 1'
_atom_sites_solution_hydrogens difmap
_atom_sites_solution_primary direct
_cell_angle_alpha 90
_cell_angle_beta 92.084(2)
_cell_angle_gamma 90
_cell_formula_units_Z 2
_cell_length_a 4.6318(2)
_cell_length_b 9.8575(5)
_cell_length_c 10.6310(6)
_cell_measurement_reflns_used 1439
_cell_measurement_temperature 185
_cell_measurement_theta_max 32
_cell_measurement_theta_min 5
_cell_volume 485.07(4)
_computing_cell_refinement DENZO/SCALEPACK
_computing_data_collection 'COLLECT (Nonius, 1997)'
_computing_data_reduction 'DENZO/SCALEPACK (Otwinowski & Minor, 1997)'
_computing_molecular_graphics 'CAMERON (Watkin et al., 1996)'
_computing_publication_material CRYSTALS
_computing_structure_refinement 'CRYSTALS (Betteridge et al., 2003)'
_computing_structure_solution 'SIR92 (Altomare et al., 1994)'
_diffrn_ambient_temperature 185
_diffrn_measured_fraction_theta_full 0.991
_diffrn_measured_fraction_theta_max 0.983
_diffrn_measurement_device_type 'Nonius KappaCCD'
_diffrn_measurement_method \w
_diffrn_radiation_monochromator graphite
_diffrn_radiation_type MoK\a
_diffrn_radiation_wavelength 0.71073
_diffrn_reflns_av_R_equivalents 0.021
_diffrn_reflns_limit_h_max 6
_diffrn_reflns_limit_h_min -6
_diffrn_reflns_limit_k_max 8
_diffrn_reflns_limit_k_min -14
_diffrn_reflns_limit_l_max 15
_diffrn_reflns_limit_l_min -15
_diffrn_reflns_number 4689
_diffrn_reflns_theta_full 30.048
_diffrn_reflns_theta_max 31.966
_diffrn_reflns_theta_min 5.290
_diffrn_standards_number 0
_exptl_absorpt_coefficient_mu 0.114
_exptl_absorpt_correction_T_max 0.98
_exptl_absorpt_correction_T_min 0.96
_exptl_absorpt_correction_type multi-scan
_exptl_absorpt_process_details 'DENZO/SCALEPACK (Otwinowski & Minor, 1997)'
_exptl_crystal_colour colourless
_exptl_crystal_density_diffrn 1.377
_exptl_crystal_description plate
_exptl_crystal_F_000 212
_exptl_crystal_size_max 0.50
_exptl_crystal_size_mid 0.40
_exptl_crystal_size_min 0.20
_refine_diff_density_max 0.22
_refine_diff_density_min -0.23
_refine_ls_extinction_method None
_refine_ls_goodness_of_fit_ref 1.0050
_refine_ls_hydrogen_treatment refxyz
_refine_ls_matrix_type full
_refine_ls_number_parameters 160
_refine_ls_number_reflns 1733
_refine_ls_number_restraints 35
_refine_ls_R_factor_all 0.0506
_refine_ls_R_factor_gt 0.0506
_refine_ls_shift/su_max 0.000205
_refine_ls_structure_factor_coef Fsqd
_refine_ls_weighting_details 'w = 1/[\s^2^(F)+(0.034P)^2^+0.093P], where P = (max(F~o~^2^,0)+2F~c~^2^)/3'
_refine_ls_weighting_scheme calc
_refine_ls_wR_factor_all 0.0954
_refine_ls_wR_factor_gt 0.0954
_refine_ls_wR_factor_ref 0.0954
_reflns_number_gt 1733
_reflns_number_total 1733
_reflns_threshold_expression I>-3\s(I)
_cod_data_source_file hb6077.cif
_cod_data_source_block I
_cod_original_sg_symbol_H-M 'P 21'
_cod_database_code 2204176
_cod_database_fobs_code 2204176

loop_
_symmetry_equiv_pos_as_xyz
x,y,z
-x,y+1/2,-z

loop_
_atom_site_label
_atom_site_fract_x
_atom_site_fract_y
_atom_site_fract_z
_atom_site_U_iso_or_equiv
_atom_site_adp_type
_atom_site_occupancy
_atom_site_type_symbol
O1 0.1410(3) 0.40054(18) 0.21529(13) 0.0400 Uani 1.0000 O
C2 0.1392(4) 0.3140(2) 0.31133(17) 0.0307 Uani 1.0000 C
O3 -0.0147(3) 0.21590(17) 0.31663(13) 0.0401 Uani 1.0000 O
C4 0.3567(4) 0.3571(2) 0.41317(18) 0.0299 Uani 1.0000 C
O5 0.4021(3) 0.25130(15) 0.50505(13) 0.0355 Uani 1.0000 O
C6 0.2570(4) 0.32935(18) 0.59975(18) 0.0320 Uani 1.0000 C
C7 0.2362(3) 0.45325(19) 0.51267(17) 0.0282 Uani 1.0000 C
O8 -0.0413(3) 0.50394(17) 0.48281(16) 0.0405 Uani 1.0000 O
C9 0.4480(5) 0.3407(2) 0.71873(19) 0.0401 Uani 1.0000 C
N10 0.2816(5) 0.4247(2) 0.80673(19) 0.0545 Uani 1.0000 N
N11 0.4227(5) 0.5193(3) 0.85376(19) 0.0564 Uani 1.0000 N
N12 0.5334(7) 0.6089(3) 0.9016(3) 0.0819 Uani 1.0000 N
C13 0.5152(8) 0.2029(3) 0.7759(3) 0.0665 Uani 1.0000 C
C14 -0.0618(5) 0.3739(3) 0.1117(2) 0.0501 Uani 1.0000 C
H41 0.534(3) 0.390(2) 0.3796(16) 0.0374 Uiso 1.0000 H
H61 0.067(4) 0.2891(19) 0.6166(16) 0.0383 Uiso 1.0000 H
H71 0.370(3) 0.5239(17) 0.5357(17) 0.0350 Uiso 1.0000 H
H91 0.626(4) 0.391(2) 0.7011(18) 0.0519 Uiso 1.0000 H
H131 0.645(5) 0.216(3) 0.851(2) 0.0843 Uiso 1.0000 H
H132 0.324(5) 0.168(3) 0.796(2) 0.0843 Uiso 1.0000 H
H133 0.608(5) 0.147(3) 0.711(2) 0.0843 Uiso 1.0000 H
H141 -0.034(5) 0.450(2) 0.056(2) 0.0677 Uiso 1.0000 H
H142 -0.261(4) 0.370(3) 0.141(2) 0.0677 Uiso 1.0000 H
H143 -0.005(6) 0.289(2) 0.076(3) 0.0677 Uiso 1.0000 H
H5 -0.069(6) 0.576(4) 0.519(3) 0.0610 Uiso 1.0000 H

loop_
_atom_site_aniso_label
_atom_site_aniso_U_11
_atom_site_aniso_U_22
_atom_site_aniso_U_33
_atom_site_aniso_U_12
_atom_site_aniso_U_13
_atom_site_aniso_U_23
O1 0.0484(8) 0.0328(7) 0.0388(7) -0.0058(6) 0.0007(6) 0.0063(6)
C2 0.0334(8) 0.0237(8) 0.0353(8) 0.0013(7) 0.0067(6) -0.0004(7)
O3 0.0482(7) 0.0302(7) 0.0419(7) -0.0118(6) 0.0023(6) 0.0011(6)
C4 0.0287(7) 0.0207(7) 0.0406(9) 0.0018(6) 0.0052(7) 0.0018(6)
O5 0.0472(8) 0.0217(6) 0.0377(7) 0.0108(6) 0.0033(6) 0.0009(5)
C6 0.0369(9) 0.0187(7) 0.0409(9) 0.0007(7) 0.0085(7) 0.0000(7)
C7 0.0260(7) 0.0174(7) 0.0413(9) 0.0006(6) 0.0013(6) -0.0010(7)
O8 0.0322(7) 0.0285(7) 0.0603(9) 0.0099(5) -0.0043(6) -0.0116(7)
C9 0.0530(11) 0.0316(10) 0.0361(9) 0.0099(9) 0.0057(8) 0.0008(8)
N10 0.0712(13) 0.0455(11) 0.0482(11) 0.0071(10) 0.0211(9) -0.0051(9)
N11 0.0815(15) 0.0483(12) 0.0388(9) 0.0201(11) -0.0043(9) -0.0065(9)
N12 0.101(2) 0.0691(18) 0.0741(17) 0.0172(16) -0.0171(15) -0.0326(15)
C13 0.106(2) 0.0445(14) 0.0483(13) 0.0222(16) -0.0035(14) 0.0082(11)
C14 0.0574(13) 0.0535(15) 0.0389(11) -0.0018(12) -0.0035(9) 0.0058(10)

loop_
_atom_type_symbol
_atom_type_scat_dispersion_real
_atom_type_scat_dispersion_imag
_atom_type_scat_source
C 0.0033 0.0016 'International Tables Vol C 4.2.6.8 and 6.1.1.4'
O 0.0106 0.0060 'International Tables Vol C 4.2.6.8 and 6.1.1.4'
N 0.0061 0.0033 'International Tables Vol C 4.2.6.8 and 6.1.1.4'
H 0.0000 0.0000 'International Tables Vol C 4.2.6.8 and 6.1.1.4'

loop_
_geom_angle_atom_site_label_1
_geom_angle_atom_site_label_2
_geom_angle_atom_site_label_3
_geom_angle
_geom_angle_publ_flag
C2 O1 C14 116.48(17) yes
O1 C2 O3 124.83(18) yes
O1 C2 C4 110.25(15) yes
O3 C2 C4 124.92(17) yes
C2 C4 O5 111.04(14) yes
C2 C4 C7 114.58(14) yes
O5 C4 C7 91.58(13) yes
C2 C4 H41 112.6(10) no
O5 C4 H41 113.1(11) no
C7 C4 H41 112.3(11) no
C4 O5 C6 91.52(12) yes
O5 C6 C7 91.38(13) yes
O5 C6 C9 110.23(15) yes
C7 C6 C9 117.75(15) yes
O5 C6 H61 110.5(11) no
C7 C6 H61 113.2(11) no
C9 C6 H61 111.9(10) no
C4 C7 C6 84.73(13) yes
C4 C7 O8 114.53(15) yes
C6 C7 O8 117.18(15) yes
C4 C7 H71 112.1(11) no
C6 C7 H71 113.5(11) no
O8 C7 H71 112.1(10) no
C7 O8 H5 111(2) no
C6 C9 N10 105.37(17) yes
C6 C9 C13 111.88(19) yes
N10 C9 C13 110.54(19) yes
C6 C9 H91 110.1(11) no
N10 C9 H91 107.2(12) no
C13 C9 H91 111.5(12) no
C9 N10 N11 113.4(2) yes
N10 N11 N12 174.7(3) yes
C9 C13 H131 108.5(19) no
C9 C13 H132 103.(2) no
H131 C13 H132 113.6(16) no
C9 C13 H133 107.9(18) no
H131 C13 H133 111.6(16) no
H132 C13 H133 111.7(16) no
O1 C14 H141 103.0(17) no
O1 C14 H142 110.9(16) no
H141 C14 H142 111.6(16) no
O1 C14 H143 106.2(17) no
H141 C14 H143 113.4(15) no
H142 C14 H143 111.4(16) no

loop_
_geom_bond_atom_site_label_1
_geom_bond_atom_site_label_2
_geom_bond_distance
_geom_bond_publ_flag
O1 C2 1.331(2) yes
O1 C14 1.445(3) yes
C2 O3 1.204(2) yes
C2 C4 1.513(3) yes
C4 O5 1.439(2) yes
C4 C7 1.540(2) yes
C4 H41 0.964(15) no
O5 C6 1.451(2) yes
C6 C7 1.533(2) yes
C6 C9 1.521(3) yes
C6 H61 0.986(15) no
C7 O8 1.405(2) yes
C7 H71 0.958(16) no
O8 H5 0.82(4) no
C9 N10 1.486(3) yes
C9 C13 1.515(3) yes
C9 H91 0.985(16) no
N10 N11 1.234(3) yes
N11 N12 1.132(4) yes
C13 H131 0.993(17) no
C13 H132 0.981(18) no
C13 H133 0.996(18) no
C14 H141 0.969(17) no
C14 H142 0.983(17) no
C14 H143 0.962(17) no

loop_
_geom_hbond_atom_site_label_D
_geom_hbond_atom_site_label_H
_geom_hbond_atom_site_label_A
_geom_hbond_site_symmetry_A
_geom_hbond_distance_DH
_geom_hbond_distance_HA
_geom_hbond_distance_DA
_geom_hbond_angle_DHA
_geom_hbond_publ_flag
O8 H5 O3 2_556 0.82(4) 2.25(3) 2.990(2) 150(3) y
O8 H5 O5 2_556 0.82(4) 2.32(3) 2.962(2) 135(3) y

loop_
_cod_related_entry_id
_cod_related_entry_database
_cod_related_entry_code
1 ChemSpider 10180634
